data_7035768
loop_
_publ_author_name
'Duan, Tainan'
'Chang, Ting-Kuang'
'Chi, Yun'
'Wang, Jin-Yun'
'Chen, Zhong-Ning'
'Hung, Wen-Yi'
'Chen, Chang-Hsuan'
'Lee, Gene-Hsiang'

_publ_section_title
;
 Blue-emitting heteroleptic Ir(iii) phosphors with functional
 2,3'-bipyridine or 2-(pyrimidin-5-yl)pyridine cyclometalates.
;
_journal_issue 33
_journal_name_full 'Dalton transactions (Cambridge, England : 2003)'
_journal_page_first 14613
_journal_page_last 14624
_journal_paper_doi 10.1039/c5dt01844g
_journal_volume 44
_journal_year 2015
_chemical_formula_sum 'C48 H56 F6 Ir N8 O4'
_chemical_formula_weight 1115.21
_chemical_name_systematic
; 
 ? 
;
_space_group_IT_number 2
_symmetry_cell_setting triclinic
_symmetry_space_group_name_Hall '-P 1'
_symmetry_space_group_name_H-M 'P -1'
_atom_sites_solution_hydrogens geom
_atom_sites_solution_primary direct
_atom_sites_solution_secondary difmap
_audit_block_doi 10.5517/cc13w3wz
_audit_creation_method SHELXL-97
_audit_update_record
;
2015-06-15 deposited with the CCDC.
2015-07-10 downloaded from the CCDC.
;
_cell_angle_alpha 106.7420(10)
_cell_angle_beta 96.0820(10)
_cell_angle_gamma 99.5340(10)
_cell_formula_units_Z 2
_cell_length_a 12.8914(5)
_cell_length_b 13.0578(5)
_cell_length_c 15.8885(6)
_cell_measurement_reflns_used 9160
_cell_measurement_temperature 150(2)
_cell_measurement_theta_max 25.14
_cell_measurement_theta_min 2.28
_cell_volume 2492.16(17)
_computing_cell_refinement 'Bruker SAINT'
_computing_data_collection 'Bruker SMART'
_computing_data_reduction 'Bruker SAINT'
_computing_molecular_graphics 'Bruker SHELXTL'
_computing_publication_material 'Bruker SHELXTL'
_computing_structure_refinement 'SHELXL-97 (Sheldrick, 2008)'
_computing_structure_solution 'SHELXS-97 (Sheldrick, 2008)'
_diffrn_ambient_temperature 150(2)
_diffrn_measured_fraction_theta_full 0.998
_diffrn_measured_fraction_theta_max 0.998
_diffrn_measurement_device_type 'BRUKER SMART APEXCCD area detector'
_diffrn_measurement_method 'omega scans'
_diffrn_radiation_monochromator graphite
_diffrn_radiation_source 'fine-focus sealed tube'
_diffrn_radiation_type MoK\a
_diffrn_radiation_wavelength 0.71073
_diffrn_reflns_av_R_equivalents 0.0411
_diffrn_reflns_av_unetI/netI 0.0486
_diffrn_reflns_limit_h_max 16
_diffrn_reflns_limit_h_min -16
_diffrn_reflns_limit_k_max 16
_diffrn_reflns_limit_k_min -16
_diffrn_reflns_limit_l_max 20
_diffrn_reflns_limit_l_min -20
_diffrn_reflns_number 32464
_diffrn_reflns_theta_full 27.50
_diffrn_reflns_theta_max 27.50
_diffrn_reflns_theta_min 1.36
_exptl_absorpt_coefficient_mu 2.751
_exptl_absorpt_correction_T_max 0.7337
_exptl_absorpt_correction_T_min 0.4548
_exptl_absorpt_correction_type multi-scan
_exptl_absorpt_process_details 'SADABS (Bruker, 2001)'
_exptl_crystal_colour light-yellow
_exptl_crystal_density_diffrn 1.486
_exptl_crystal_density_meas ?
_exptl_crystal_density_method 'not measured'
_exptl_crystal_description needle
_exptl_crystal_F_000 1126
_exptl_crystal_size_max 0.34
_exptl_crystal_size_mid 0.15
_exptl_crystal_size_min 0.12
_refine_diff_density_max 1.502
_refine_diff_density_min -0.743
_refine_diff_density_rms 0.136
_refine_ls_extinction_method none
_refine_ls_goodness_of_fit_ref 1.098
_refine_ls_hydrogen_treatment constr
_refine_ls_matrix_type full
_refine_ls_number_parameters 623
_refine_ls_number_reflns 11416
_refine_ls_number_restraints 201
_refine_ls_restrained_S_all 1.098
_refine_ls_R_factor_all 0.0384
_refine_ls_R_factor_gt 0.0337
_refine_ls_shift/su_max 0.004
_refine_ls_shift/su_mean 0.000
_refine_ls_structure_factor_coef Fsqd
_refine_ls_weighting_details 'calc w=1/[\s^2^(Fo^2^)+(0.0447P)^2^+0.0000P] where P=(Fo^2^+2Fc^2^)/3'
_refine_ls_weighting_scheme calc
_refine_ls_wR_factor_gt 0.0815
_refine_ls_wR_factor_ref 0.0879
_reflns_number_gt 10481
_reflns_number_total 11416
_reflns_threshold_expression >2sigma(I)
_cod_data_source_file c5dt01844g2.cif
_cod_data_source_block complex
_cod_depositor_comments
;
The following automatic conversions were performed:

'_symmetry_cell_setting' value 'Triclinic' changed to 'triclinic'
according to
/usr/data/users/saulius/crontab/automatic-downloads/rss-feeds/RSC/lib/dictionaries/cif_core.dic
dictionary named 'cif_core.dic' version 2.4.2 from 2011-04-26.

'_exptl_crystal_density_meas' value 'not_measured' was changed to '?'
- the value is perceived as not measured.

Automatic conversion script
Id: cif_fix_values 3271 2015-04-21 07:52:19Z andrius 

 Adding full bibliography for 7035768--7035769.cif.
;
_cod_original_sg_symbol_H-M P-1
_cod_database_code 7035768

loop_
_symmetry_equiv_pos_as_xyz
'x, y, z'
'-x, -y, -z'

loop_
_atom_site_label
_atom_site_type_symbol
_atom_site_fract_x
_atom_site_fract_y
_atom_site_fract_z
_atom_site_U_iso_or_equiv
_atom_site_adp_type
_atom_site_occupancy
_atom_site_symmetry_multiplicity
_atom_site_calc_flag
_atom_site_refinement_flags
_atom_site_disorder_assembly
_atom_site_disorder_group
Ir Ir 0.794413(10) 0.848845(10) 0.671682(8) 0.02291(5) Uani 1 1 d . A .
O1 O 0.8839(2) 0.7757(2) 0.34886(17) 0.0397(7) Uani 1 1 d . . .
O2 O 0.8789(2) 1.1276(2) 0.49525(18) 0.0372(6) Uani 1 1 d . . .
O3 O 0.4738(2) 1.0395(3) 0.6385(2) 0.0481(8) Uani 1 1 d . A .
O4 O 0.4343(2) 0.6992(2) 0.4459(2) 0.0481(8) Uani 1 1 d . A .
N1 N 0.9522(2) 0.8646(2) 0.7401(2) 0.0252(6) Uani 1 1 d . A .
N2 N 0.7704(2) 0.7862(2) 0.7812(2) 0.0276(6) Uani 1 1 d . A .
N3 N 0.8030(2) 0.7039(2) 0.5830(2) 0.0265(6) Uani 1 1 d . . .
N4 N 0.8833(2) 0.9544(3) 0.4235(2) 0.0306(7) Uani 1 1 d . . .
N5 N 0.8471(2) 1.0053(2) 0.5731(2) 0.0273(6) Uani 1 1 d . . .
N6 N 0.7775(2) 1.0014(2) 0.74215(19) 0.0264(6) Uani 1 1 d . A .
N7 N 0.4522(3) 0.8664(3) 0.5418(2) 0.0396(8) Uani 1 1 d . A .
N8 N 0.5895(2) 0.7634(3) 0.5472(2) 0.0315(7) Uani 1 1 d . A .
C1 C 1.0428(3) 0.9057(3) 0.7146(3) 0.0300(8) Uani 1 1 d . . .
H1 H 1.0378 0.9188 0.6586 0.036 Uiso 1 1 calc R . .
C2 C 1.1411(3) 0.9294(3) 0.7657(3) 0.0347(8) Uani 1 1 d . A .
H2 H 1.2021 0.9587 0.7449 0.042 Uiso 1 1 calc R . .
C3 C 1.1526(3) 0.9110(4) 0.8475(3) 0.0384(9) Uani 1 1 d . . .
C4 C 1.0604(3) 0.8633(3) 0.8712(3) 0.0379(9) Uani 1 1 d . A .
H4 H 1.0646 0.8466 0.9257 0.045 Uiso 1 1 calc R . .
C5 C 0.9620(3) 0.8395(3) 0.8169(2) 0.0283(7) Uani 1 1 d . . .
C6 C 0.8603(3) 0.7913(3) 0.8372(2) 0.0267(7) Uani 1 1 d . A .
C7 C 0.8332(3) 0.7457(3) 0.9030(2) 0.0313(8) Uani 1 1 d . . .
C8 C 0.7218(3) 0.7116(3) 0.8865(3) 0.0364(9) Uani 1 1 d . A .
H8 H 0.6794 0.6769 0.9198 0.044 Uiso 1 1 calc R . .
C9 C 0.6868(3) 0.7382(3) 0.8129(2) 0.0295(8) Uani 1 1 d . . .
C10 C 1.260(3) 0.933(2) 0.908(3) 0.055(3) Uani 0.554(5) 1 d PU A 1
C11 C 1.3303(8) 0.8741(11) 0.8811(8) 0.085(3) Uani 0.554(5) 1 d PU A 1
H11A H 1.3297 0.8615 0.8171 0.127 Uiso 0.554(5) 1 calc PR A 1
H11B H 1.3123 0.8039 0.8923 0.127 Uiso 0.554(5) 1 calc PR A 1
H11C H 1.4014 0.9130 0.9137 0.127 Uiso 0.554(5) 1 calc PR A 1
C12 C 1.3162(8) 1.0711(10) 0.9084(7) 0.080(2) Uani 0.554(5) 1 d PU A 1
H12A H 1.3267 1.0698 0.8479 0.119 Uiso 0.554(5) 1 calc PR A 1
H12B H 1.3849 1.0981 0.9484 0.119 Uiso 0.554(5) 1 calc PR A 1
H12C H 1.2672 1.1193 0.9290 0.119 Uiso 0.554(5) 1 calc PR A 1
C13 C 1.2480(11) 0.9709(11) 1.0108(8) 0.068(3) Uani 0.554(5) 1 d PU A 1
H13A H 1.2153 0.9075 1.0270 0.102 Uiso 0.554(5) 1 calc PR A 1
H13B H 1.2029 1.0253 1.0213 0.102 Uiso 0.554(5) 1 calc PR A 1
H13C H 1.3186 1.0031 1.0473 0.102 Uiso 0.554(5) 1 calc PR A 1
C10' C 1.260(4) 0.954(3) 0.911(4) 0.055(3) Uani 0.446(5) 1 d PU A 2
C11' C 1.2774(10) 0.8255(12) 0.9332(10) 0.085(3) Uani 0.446(5) 1 d PU A 2
H11D H 1.2202 0.8020 0.9638 0.127 Uiso 0.446(5) 1 calc PR A 2
H11E H 1.3465 0.8378 0.9708 0.127 Uiso 0.446(5) 1 calc PR A 2
H11F H 1.2747 0.7687 0.8766 0.127 Uiso 0.446(5) 1 calc PR A 2
C12' C 1.3530(9) 0.9633(14) 0.8616(9) 0.080(2) Uani 0.446(5) 1 d PU A 2
H12D H 1.3600 1.0304 0.8449 0.119 Uiso 0.446(5) 1 calc PR A 2
H12E H 1.3409 0.9000 0.8077 0.119 Uiso 0.446(5) 1 calc PR A 2
H12F H 1.4186 0.9653 0.8998 0.119 Uiso 0.446(5) 1 calc PR A 2
C13' C 1.2548(15) 1.0131(15) 0.9880(10) 0.068(3) Uani 0.446(5) 1 d PU A 2
H13D H 1.2374 1.0823 0.9849 0.102 Uiso 0.446(5) 1 calc PR A 2
H13E H 1.3238 1.0278 1.0265 0.102 Uiso 0.446(5) 1 calc PR A 2
H13F H 1.1994 0.9752 1.0126 0.102 Uiso 0.446(5) 1 calc PR A 2
C14 C 0.9012(4) 0.7375(4) 0.9806(3) 0.0440(10) Uani 1 1 d . A .
C15 C 0.5747(3) 0.7212(4) 0.7723(3) 0.0422(10) Uani 1 1 d . A .
C16 C 0.7808(3) 0.6046(3) 0.5959(3) 0.0337(8) Uani 1 1 d . . .
H16 H 0.7637 0.6012 0.6519 0.040 Uiso 1 1 calc R . .
C17 C 0.7820(3) 0.5090(3) 0.5310(3) 0.0391(9) Uani 1 1 d . . .
H17 H 0.7649 0.4412 0.5426 0.047 Uiso 1 1 calc R . .
C18 C 0.8082(3) 0.5105(3) 0.4480(3) 0.0363(9) Uani 1 1 d . A .
C19 C 0.8317(3) 0.6124(3) 0.4368(3) 0.0317(8) Uani 1 1 d . . .
H19 H 0.8510 0.6174 0.3819 0.038 Uiso 1 1 calc R . .
C20 C 0.8280(3) 0.7073(3) 0.5025(2) 0.0262(7) Uani 1 1 d . . .
C21 C 0.8470(3) 0.8181(3) 0.4963(2) 0.0256(7) Uani 1 1 d . . .
C22 C 0.8351(3) 0.8995(3) 0.5720(2) 0.0247(7) Uani 1 1 d . . .
C23 C 0.8720(3) 0.8520(3) 0.4234(2) 0.0293(8) Uani 1 1 d . . .
C24 C 0.8692(3) 1.0245(3) 0.4992(2) 0.0282(8) Uani 1 1 d . . .
C25 C 0.8142(4) 0.4066(3) 0.3762(3) 0.0489(11) Uani 1 1 d . . .
C26 C 0.923(3) 0.371(3) 0.4081(19) 0.071(6) Uani 0.554(5) 1 d PU A 1
H26A H 0.9246 0.3687 0.4694 0.106 Uiso 0.554(5) 1 calc PR A 1
H26B H 0.9850 0.4243 0.4056 0.106 Uiso 0.554(5) 1 calc PR A 1
H26C H 0.9255 0.2986 0.3687 0.106 Uiso 0.554(5) 1 calc PR A 1
C27 C 0.8272(11) 0.4218(10) 0.2879(8) 0.070(3) Uani 0.554(5) 1 d PU A 1
H27A H 0.7617 0.4376 0.2619 0.105 Uiso 0.554(5) 1 calc PR A 1
H27B H 0.8417 0.3548 0.2480 0.105 Uiso 0.554(5) 1 calc PR A 1
H27C H 0.8869 0.4828 0.2959 0.105 Uiso 0.554(5) 1 calc PR A 1
C26' C 0.920(4) 0.390(3) 0.380(3) 0.071(6) Uani 0.446(5) 1 d PU A 2
H26D H 0.9205 0.3169 0.3397 0.106 Uiso 0.446(5) 1 calc PR A 2
H26E H 0.9490 0.3950 0.4408 0.106 Uiso 0.446(5) 1 calc PR A 2
H26F H 0.9642 0.4453 0.3612 0.106 Uiso 0.446(5) 1 calc PR A 2
C27' C 0.7629(14) 0.4189(13) 0.2822(11) 0.070(3) Uani 0.446(5) 1 d PU A 2
H27D H 0.6911 0.4334 0.2860 0.105 Uiso 0.446(5) 1 calc PR A 2
H27E H 0.7591 0.3511 0.2339 0.105 Uiso 0.446(5) 1 calc PR A 2
H27F H 0.8078 0.4797 0.2700 0.105 Uiso 0.446(5) 1 calc PR A 2
C28 C 0.7290(4) 0.3106(4) 0.3753(4) 0.0662(15) Uani 1 1 d . A .
H28A H 0.7362 0.2448 0.3292 0.099 Uiso 0.554(5) 1 calc PR A 1
H28B H 0.6583 0.3263 0.3625 0.099 Uiso 0.554(5) 1 calc PR A 1
H28C H 0.7376 0.2987 0.4335 0.099 Uiso 0.554(5) 1 calc PR A 1
H28D H 0.7361 0.2448 0.3292 0.099 Uiso 0.446(5) 1 d PR A 2
H28E H 0.6583 0.3262 0.3626 0.099 Uiso 0.446(5) 1 d PR A 2
H28F H 0.7378 0.2988 0.4336 0.099 Uiso 0.446(5) 1 d PR A 2
C29 C 0.9085(5) 0.8137(4) 0.2743(3) 0.0555(13) Uani 1 1 d . . .
H29A H 0.8524 0.8496 0.2573 0.083 Uiso 1 1 calc R . .
H29B H 0.9127 0.7513 0.2237 0.083 Uiso 1 1 calc R . .
H29C H 0.9770 0.8658 0.2918 0.083 Uiso 1 1 calc R . .
C30 C 0.8516(4) 1.2058(4) 0.5683(3) 0.0509(12) Uani 1 1 d . . .
H30A H 0.7742 1.1907 0.5662 0.076 Uiso 1 1 calc R . .
H30B H 0.8752 1.2794 0.5646 0.076 Uiso 1 1 calc R . .
H30C H 0.8868 1.2008 0.6244 0.076 Uiso 1 1 calc R . .
C31 C 0.8542(3) 1.0770(3) 0.8038(2) 0.0321(8) Uani 1 1 d . . .
H31 H 0.9148 1.0543 0.8260 0.039 Uiso 1 1 calc R . .
C32 C 0.8488(4) 1.1843(3) 0.8357(3) 0.0419(10) Uani 1 1 d . A .
H32 H 0.9049 1.2343 0.8791 0.050 Uiso 1 1 calc R . .
C33 C 0.7611(4) 1.2210(3) 0.8050(3) 0.0451(11) Uani 1 1 d . . .
C34 C 0.6803(4) 1.1432(3) 0.7446(3) 0.0428(10) Uani 1 1 d . A .
H34 H 0.6178 1.1643 0.7241 0.051 Uiso 1 1 calc R . .
C35 C 0.6892(3) 1.0340(3) 0.7132(2) 0.0313(8) Uani 1 1 d . . .
C36 C 0.6142(3) 0.9463(3) 0.6451(2) 0.0309(8) Uani 1 1 d . A .
C37 C 0.6492(3) 0.8483(3) 0.6147(2) 0.0273(7) Uani 1 1 d . . .
C38 C 0.5125(3) 0.9495(3) 0.6073(3) 0.0347(8) Uani 1 1 d . . .
C39 C 0.4962(3) 0.7799(3) 0.5151(3) 0.0349(9) Uani 1 1 d . . .
C40 C 0.7707(17) 1.347(3) 0.832(2) 0.053(3) Uani 0.554(5) 1 d PU A 1
C41 C 0.8738(15) 1.4075(19) 0.8223(14) 0.104(6) Uani 0.554(5) 1 d PU A 1
H41A H 0.8738 1.4859 0.8403 0.156 Uiso 0.554(5) 1 calc PR A 1
H41B H 0.8843 1.3828 0.7601 0.156 Uiso 0.554(5) 1 calc PR A 1
H41C H 0.9317 1.3941 0.8603 0.156 Uiso 0.554(5) 1 calc PR A 1
C42 C 0.7512(11) 1.3782(14) 0.9365(11) 0.074(3) Uani 0.554(5) 1 d PU A 1
H42A H 0.7600 1.4576 0.9614 0.111 Uiso 0.554(5) 1 calc PR A 1
H42B H 0.8032 1.3529 0.9710 0.111 Uiso 0.554(5) 1 calc PR A 1
H42C H 0.6790 1.3428 0.9391 0.111 Uiso 0.554(5) 1 calc PR A 1
C43 C 0.6774(11) 1.3736(11) 0.7808(9) 0.083(4) Uani 0.554(5) 1 d PU A 1
H43A H 0.6851 1.4530 0.7966 0.124 Uiso 0.554(5) 1 calc PR A 1
H43B H 0.6104 1.3420 0.7962 0.124 Uiso 0.554(5) 1 calc PR A 1
H43C H 0.6767 1.3428 0.7166 0.124 Uiso 0.554(5) 1 calc PR A 1
C40' C 0.745(2) 1.338(3) 0.840(3) 0.053(3) Uani 0.446(5) 1 d PU A 2
C41' C 0.821(2) 1.400(2) 0.7878(18) 0.104(6) Uani 0.446(5) 1 d PU A 2
H41D H 0.8949 1.3930 0.8033 0.156 Uiso 0.446(5) 1 calc PR A 2
H41E H 0.8175 1.4773 0.8050 0.156 Uiso 0.446(5) 1 calc PR A 2
H41F H 0.7979 1.3667 0.7235 0.156 Uiso 0.446(5) 1 calc PR A 2
C42' C 0.8001(13) 1.3953(18) 0.9312(14) 0.074(3) Uani 0.446(5) 1 d PU A 2
H42D H 0.8709 1.3777 0.9383 0.111 Uiso 0.446(5) 1 calc PR A 2
H42E H 0.7586 1.3718 0.9731 0.111 Uiso 0.446(5) 1 calc PR A 2
H42F H 0.8076 1.4744 0.9434 0.111 Uiso 0.446(5) 1 calc PR A 2
C43' C 0.6361(14) 1.3549(14) 0.8177(12) 0.083(4) Uani 0.446(5) 1 d PU A 2
H43D H 0.6151 1.3310 0.7528 0.124 Uiso 0.446(5) 1 calc PR A 2
H43E H 0.6345 1.4325 0.8420 0.124 Uiso 0.446(5) 1 calc PR A 2
H43F H 0.5864 1.3120 0.8435 0.124 Uiso 0.446(5) 1 calc PR A 2
C44 C 0.3668(4) 1.0390(4) 0.6005(4) 0.0566(13) Uani 1 1 d . . .
H44A H 0.3624 1.0257 0.5362 0.085 Uiso 1 1 calc R A .
H44B H 0.3488 1.1098 0.6281 0.085 Uiso 1 1 calc R . .
H44C H 0.3166 0.9810 0.6116 0.085 Uiso 1 1 calc R . .
C45 C 0.4761(4) 0.6026(4) 0.4133(4) 0.0618(14) Uani 1 1 d . . .
H45A H 0.5445 0.6219 0.3942 0.093 Uiso 1 1 calc R A .
H45B H 0.4257 0.5504 0.3626 0.093 Uiso 1 1 calc R . .
H45C H 0.4866 0.5695 0.4608 0.093 Uiso 1 1 calc R . .
F1 F 0.9803(2) 0.6842(2) 0.95949(18) 0.0580(7) Uani 1 1 d . . .
F2 F 0.9498(2) 0.8356(2) 1.03846(16) 0.0544(7) Uani 1 1 d . . .
F3 F 0.8462(2) 0.6847(3) 1.02747(19) 0.0691(9) Uani 1 1 d . . .
F4 F 0.5437(2) 0.8142(2) 0.7711(2) 0.0586(7) Uani 1 1 d . . .
F5 F 0.5093(2) 0.6759(3) 0.8175(2) 0.0718(10) Uani 1 1 d . . .
F6 F 0.5519(2) 0.6562(2) 0.68788(18) 0.0564(7) Uani 1 1 d . . .
C46 C 0.5315(13) 0.5591(6) 0.0216(10) 0.249(5) Uiso 1 1 d D . .
H46A H 0.5818 0.5842 -0.0148 0.299 Uiso 1 1 calc R . .
H46B H 0.4865 0.6128 0.0424 0.299 Uiso 1 1 calc R . .
C47 C 0.5824(12) 0.5214(12) 0.0937(9) 0.223(7) Uiso 1 1 d D . .
H47A H 0.5285 0.4810 0.1188 0.267 Uiso 1 1 calc R . .
H47B H 0.6335 0.4750 0.0719 0.267 Uiso 1 1 calc R . .
C48 C 0.6382(13) 0.6287(12) 0.1602(10) 0.249(5) Uiso 1 1 d D . .
H48A H 0.5940 0.6831 0.1612 0.374 Uiso 1 1 calc R . .
H48B H 0.7069 0.6531 0.1435 0.374 Uiso 1 1 calc R . .
H48C H 0.6502 0.6199 0.2195 0.374 Uiso 1 1 calc R . .

loop_
_atom_site_aniso_label
_atom_site_aniso_U_11
_atom_site_aniso_U_22
_atom_site_aniso_U_33
_atom_site_aniso_U_23
_atom_site_aniso_U_13
_atom_site_aniso_U_12
Ir 0.02186(8) 0.02446(8) 0.02255(8) 0.00721(5) 0.00121(5) 0.00686(5)
O1 0.0597(19) 0.0362(15) 0.0249(14) 0.0092(12) 0.0145(13) 0.0106(13)
O2 0.0467(16) 0.0293(14) 0.0403(16) 0.0163(12) 0.0092(13) 0.0091(12)
O3 0.0325(15) 0.0511(18) 0.058(2) 0.0086(15) -0.0040(14) 0.0218(14)
O4 0.0371(16) 0.0425(17) 0.0526(19) 0.0073(15) -0.0148(14) 0.0021(13)
N1 0.0245(14) 0.0241(14) 0.0265(15) 0.0067(12) 0.0030(12) 0.0065(12)
N2 0.0276(15) 0.0272(15) 0.0282(16) 0.0096(13) 0.0024(12) 0.0058(12)
N3 0.0252(15) 0.0269(15) 0.0274(15) 0.0092(12) 0.0012(12) 0.0062(12)
N4 0.0292(16) 0.0336(17) 0.0306(17) 0.0130(14) 0.0038(13) 0.0062(13)
N5 0.0262(15) 0.0271(15) 0.0284(16) 0.0088(13) 0.0006(12) 0.0069(12)
N6 0.0244(15) 0.0303(16) 0.0240(15) 0.0073(12) 0.0013(12) 0.0082(12)
N7 0.0273(17) 0.044(2) 0.047(2) 0.0172(17) -0.0019(15) 0.0062(15)
N8 0.0280(16) 0.0321(17) 0.0333(17) 0.0129(14) -0.0016(13) 0.0029(13)
C1 0.0281(18) 0.0303(19) 0.034(2) 0.0107(16) 0.0061(15) 0.0093(15)
C2 0.0255(18) 0.033(2) 0.043(2) 0.0095(17) 0.0047(16) 0.0040(15)
C3 0.0268(19) 0.045(2) 0.036(2) 0.0034(18) -0.0042(16) 0.0078(17)
C4 0.032(2) 0.050(2) 0.031(2) 0.0129(18) -0.0017(16) 0.0095(18)
C5 0.0276(18) 0.0313(19) 0.0261(18) 0.0085(15) 0.0023(14) 0.0089(15)
C6 0.0283(18) 0.0256(17) 0.0243(17) 0.0056(14) 0.0005(14) 0.0067(14)
C7 0.035(2) 0.0313(19) 0.0246(18) 0.0082(15) 0.0000(15) 0.0040(16)
C8 0.041(2) 0.036(2) 0.032(2) 0.0122(17) 0.0073(17) 0.0021(17)
C9 0.0282(18) 0.0324(19) 0.0267(18) 0.0082(15) 0.0066(15) 0.0036(15)
C10 0.029(2) 0.085(7) 0.043(3) 0.010(6) -0.005(2) 0.010(6)
C11 0.045(5) 0.096(6) 0.091(7) 0.001(4) -0.030(4) 0.029(4)
C12 0.038(4) 0.108(6) 0.067(5) 0.009(5) -0.013(3) -0.011(4)
C13 0.052(4) 0.087(8) 0.045(5) 0.003(4) -0.022(4) 0.012(6)
C10' 0.029(2) 0.085(7) 0.043(3) 0.010(6) -0.005(2) 0.010(6)
C11' 0.045(5) 0.096(6) 0.091(7) 0.001(4) -0.030(4) 0.029(4)
C12' 0.038(4) 0.108(6) 0.067(5) 0.009(5) -0.013(3) -0.011(4)
C13' 0.052(4) 0.087(8) 0.045(5) 0.003(4) -0.022(4) 0.012(6)
C14 0.052(3) 0.047(3) 0.035(2) 0.020(2) -0.0003(19) 0.007(2)
C15 0.033(2) 0.052(3) 0.043(2) 0.022(2) 0.0062(18) 0.0010(19)
C16 0.040(2) 0.0287(19) 0.034(2) 0.0112(16) 0.0074(17) 0.0070(16)
C17 0.051(3) 0.027(2) 0.039(2) 0.0098(17) 0.0068(19) 0.0086(18)
C18 0.040(2) 0.030(2) 0.036(2) 0.0051(17) 0.0031(17) 0.0079(17)
C19 0.036(2) 0.0288(19) 0.0284(19) 0.0060(15) 0.0016(16) 0.0106(16)
C20 0.0250(17) 0.0290(18) 0.0250(17) 0.0085(14) -0.0002(14) 0.0089(14)
C21 0.0229(17) 0.0274(18) 0.0257(17) 0.0077(14) 0.0008(14) 0.0063(14)
C22 0.0192(16) 0.0291(18) 0.0265(17) 0.0116(14) -0.0024(13) 0.0053(13)
C23 0.0273(18) 0.0329(19) 0.0256(18) 0.0069(15) 0.0014(14) 0.0064(15)
C24 0.0234(17) 0.0306(19) 0.032(2) 0.0133(16) 0.0009(15) 0.0052(14)
C25 0.070(3) 0.032(2) 0.043(3) 0.0055(19) 0.014(2) 0.012(2)
C26 0.058(4) 0.043(11) 0.094(18) -0.008(8) 0.023(12) 0.011(7)
C27 0.113(8) 0.047(3) 0.046(4) 0.002(3) 0.018(7) 0.024(6)
C26' 0.058(4) 0.043(11) 0.094(18) -0.008(8) 0.023(12) 0.011(7)
C27' 0.113(8) 0.047(3) 0.046(4) 0.002(3) 0.018(7) 0.024(6)
C28 0.064(3) 0.039(3) 0.069(4) -0.014(2) -0.002(3) 0.000(2)
C29 0.090(4) 0.049(3) 0.032(2) 0.014(2) 0.022(2) 0.015(3)
C30 0.074(3) 0.034(2) 0.049(3) 0.016(2) 0.013(2) 0.018(2)
C31 0.0307(19) 0.035(2) 0.0280(19) 0.0066(16) -0.0018(15) 0.0099(16)
C32 0.045(2) 0.039(2) 0.032(2) -0.0004(18) -0.0083(18) 0.0117(19)
C33 0.060(3) 0.037(2) 0.033(2) 0.0006(18) -0.004(2) 0.023(2)
C34 0.047(2) 0.043(2) 0.039(2) 0.0060(19) 0.0004(19) 0.026(2)
C35 0.0306(19) 0.037(2) 0.0271(19) 0.0073(16) 0.0021(15) 0.0151(16)
C36 0.0234(17) 0.036(2) 0.032(2) 0.0076(16) 0.0028(15) 0.0091(15)
C37 0.0243(17) 0.0328(19) 0.0274(18) 0.0132(15) 0.0044(14) 0.0060(14)
C38 0.0284(19) 0.040(2) 0.039(2) 0.0141(18) 0.0040(16) 0.0123(17)
C39 0.0275(19) 0.040(2) 0.034(2) 0.0138(18) -0.0038(16) 0.0010(16)
C40 0.065(8) 0.036(4) 0.050(5) -0.002(3) -0.004(6) 0.024(7)
C41 0.155(14) 0.040(5) 0.125(13) 0.024(10) 0.042(12) 0.032(12)
C42 0.087(8) 0.053(5) 0.067(4) -0.010(3) -0.007(6) 0.036(7)
C43 0.097(7) 0.048(5) 0.095(7) 0.008(5) -0.014(5) 0.039(5)
C40' 0.065(8) 0.036(4) 0.050(5) -0.002(3) -0.004(6) 0.024(7)
C41' 0.155(14) 0.040(5) 0.125(13) 0.024(10) 0.042(12) 0.032(12)
C42' 0.087(8) 0.053(5) 0.067(4) -0.010(3) -0.007(6) 0.036(7)
C43' 0.097(7) 0.048(5) 0.095(7) 0.008(5) -0.014(5) 0.039(5)
C44 0.034(2) 0.071(3) 0.068(3) 0.020(3) -0.001(2) 0.028(2)
C45 0.063(3) 0.038(3) 0.064(3) 0.000(2) -0.021(3) 0.005(2)
F1 0.0617(18) 0.0627(18) 0.0526(17) 0.0212(14) -0.0081(14) 0.0259(14)
F2 0.0611(17) 0.0560(16) 0.0342(14) 0.0064(12) -0.0123(12) 0.0061(13)
F3 0.071(2) 0.093(2) 0.0509(17) 0.0511(17) -0.0021(15) -0.0029(17)
F4 0.0391(14) 0.0660(18) 0.079(2) 0.0282(16) 0.0111(14) 0.0217(13)
F5 0.0337(14) 0.120(3) 0.074(2) 0.061(2) 0.0083(14) -0.0080(16)
F6 0.0436(15) 0.0629(18) 0.0478(16) 0.0093(14) -0.0117(12) -0.0036(13)

loop_
_atom_type_symbol
_atom_type_description
_atom_type_scat_dispersion_real
_atom_type_scat_dispersion_imag
_atom_type_scat_source
C C 0.0033 0.0016 'International Tables Vol C Tables 4.2.6.8 and 6.1.1.4'
H H 0.0000 0.0000 'International Tables Vol C Tables 4.2.6.8 and 6.1.1.4'
N N 0.0061 0.0033 'International Tables Vol C Tables 4.2.6.8 and 6.1.1.4'
O O 0.0106 0.0060 'International Tables Vol C Tables 4.2.6.8 and 6.1.1.4'
F F 0.0171 0.0103 'International Tables Vol C Tables 4.2.6.8 and 6.1.1.4'
Ir Ir -1.4442 7.9887 'International Tables Vol C Tables 4.2.6.8 and 6.1.1.4'

loop_
_geom_angle_atom_site_label_1
_geom_angle_atom_site_label_2
_geom_angle_atom_site_label_3
_geom_angle
_geom_angle_site_symmetry_3
C22 Ir C37 81.82(14) .
C22 Ir N3 80.06(13) .
C37 Ir N3 93.84(13) .
C22 Ir N6 91.74(13) .
C37 Ir N6 79.80(13) .
N3 Ir N6 170.32(11) .
C22 Ir N1 98.01(12) .
C37 Ir N1 174.81(12) .
N3 Ir N1 91.23(11) .
N6 Ir N1 95.03(11) .
C22 Ir N2 172.16(12) .
C37 Ir N2 105.39(13) .
N3 Ir N2 96.18(11) .
N6 Ir N2 92.57(11) .
N1 Ir N2 75.10(11) .
C23 O1 C29 116.8(3) .
C24 O2 C30 116.7(3) .
C38 O3 C44 117.6(4) .
C39 O4 C45 116.3(3) .
C5 N1 C1 117.5(3) .
C5 N1 Ir 118.2(2) .
C1 N1 Ir 124.1(2) .
C6 N2 C9 106.1(3) .
C6 N2 Ir 116.0(2) .
C9 N2 Ir 137.9(2) .
C16 N3 C20 118.0(3) .
C16 N3 Ir 125.4(3) .
C20 N3 Ir 116.5(2) .
C23 N4 C24 114.7(3) .
C24 N5 C22 115.9(3) .
C31 N6 C35 117.9(3) .
C31 N6 Ir 125.0(2) .
C35 N6 Ir 116.1(2) .
C39 N7 C38 114.7(3) .
C39 N8 C37 115.2(3) .
N1 C1 C2 123.0(4) .
C1 C2 C3 120.7(4) .
C2 C3 C4 116.1(4) .
C2 C3 C10 124.0(17) .
C4 C3 C10 119.8(16) .
C2 C3 C10' 120(2) .
C4 C3 C10' 123(2) .
C10 C3 C10' 10(2) .
C3 C4 C5 121.4(4) .
N1 C5 C4 121.1(3) .
N1 C5 C6 113.6(3) .
C4 C5 C6 125.2(3) .
N2 C6 C7 109.8(3) .
N2 C6 C5 116.7(3) .
C7 C6 C5 133.5(3) .
C6 C7 C8 106.8(3) .
C6 C7 C14 130.0(4) .
C8 C7 C14 123.2(4) .
C9 C8 C7 106.2(3) .
C8 C9 N2 111.1(3) .
C8 C9 C15 125.8(3) .
N2 C9 C15 123.0(3) .
C11 C10 C3 119(3) .
C11 C10 C13 120(3) .
C3 C10 C13 111(3) .
C11 C10 C12 106(3) .
C3 C10 C12 100.5(19) .
C13 C10 C12 93.9(17) .
C13' C10' C12' 127(4) .
C13' C10' C3 115(4) .
C12' C10' C3 112(3) .
C13' C10' C11' 101(3) .
C12' C10' C11' 96(2) .
C3 C10' C11' 99(2) .
F3 C14 F1 105.6(4) .
F3 C14 F2 106.0(4) .
F1 C14 F2 105.2(4) .
F3 C14 C7 112.3(4) .
F1 C14 C7 114.0(4) .
F2 C14 C7 113.0(4) .
F5 C15 F6 106.6(4) .
F5 C15 F4 105.8(4) .
F6 C15 F4 105.4(3) .
F5 C15 C9 110.9(3) .
F6 C15 C9 113.9(4) .
F4 C15 C9 113.6(4) .
N3 C16 C17 122.4(4) .
C16 C17 C18 120.6(4) .
C19 C18 C17 115.9(4) .
C19 C18 C25 122.3(4) .
C17 C18 C25 121.8(4) .
C18 C19 C20 122.5(4) .
N3 C20 C19 120.6(3) .
N3 C20 C21 112.5(3) .
C19 C20 C21 126.9(3) .
C22 C21 C23 116.5(3) .
C22 C21 C20 115.3(3) .
C23 C21 C20 128.2(3) .
N5 C22 C21 120.7(3) .
N5 C22 Ir 123.6(3) .
C21 C22 Ir 115.6(3) .
N4 C23 O1 118.3(3) .
N4 C23 C21 123.3(3) .
O1 C23 C21 118.3(3) .
N5 C24 N4 128.8(3) .
N5 C24 O2 118.7(3) .
N4 C24 O2 112.5(3) .
C26' C25 C27 85.2(13) .
C26' C25 C28 116.2(16) .
C27 C25 C28 116.4(6) .
C26' C25 C18 110.8(19) .
C27 C25 C18 114.2(6) .
C28 C25 C18 111.6(4) .
C26' C25 C26 20.1(18) .
C27 C25 C26 104.7(11) .
C28 C25 C26 102.0(11) .
C18 C25 C26 106.2(13) .
C26' C25 C27' 114.6(14) .
C27 C25 C27' 29.9(7) .
C28 C25 C27' 96.4(7) .
C18 C25 C27' 106.1(6) .
C26 C25 C27' 133.2(12) .
N6 C31 C32 123.2(4) .
C31 C32 C33 120.2(4) .
C34 C33 C32 116.9(4) .
C34 C33 C40' 118.8(13) .
C32 C33 C40' 124.1(13) .
C34 C33 C40 126.1(10) .
C32 C33 C40 116.4(10) .
C40' C33 C40 14.0(16) .
C33 C34 C35 121.1(4) .
N6 C35 C34 120.6(4) .
N6 C35 C36 112.8(3) .
C34 C35 C36 126.5(3) .
C38 C36 C37 117.2(3) .
C38 C36 C35 127.3(3) .
C37 C36 C35 115.5(3) .
N8 C37 C36 120.9(3) .
N8 C37 Ir 123.8(3) .
C36 C37 Ir 115.2(3) .
N7 C38 O3 118.5(3) .
N7 C38 C36 122.6(4) .
O3 C38 C36 118.8(4) .
N7 C39 N8 129.2(4) .
N7 C39 O4 112.9(3) .
N8 C39 O4 117.9(4) .
C41 C40 C43 111(2) .
C41 C40 C33 114.2(19) .
C43 C40 C33 109.8(18) .
C41 C40 C42 112(2) .
C43 C40 C42 106.0(16) .
C33 C40 C42 102.9(17) .
C42' C40' C43' 117(3) .
C42' C40' C33 113(3) .
C43' C40' C33 116(2) .
C42' C40' C41' 99(2) .
C43' C40' C41' 108(2) .
C33 C40' C41' 102(2) .
C47 C46 C46 87.5(11) 2_665
C48 C47 C46 100.9(12) .

loop_
_geom_bond_atom_site_label_1
_geom_bond_atom_site_label_2
_geom_bond_distance
_geom_bond_site_symmetry_2
Ir C22 1.972(3) .
Ir C37 1.989(4) .
Ir N3 2.037(3) .
Ir N6 2.044(3) .
Ir N1 2.151(3) .
Ir N2 2.155(3) .
O1 C23 1.352(4) .
O1 C29 1.454(5) .
O2 C24 1.351(4) .
O2 C30 1.427(5) .
O3 C38 1.337(5) .
O3 C44 1.444(5) .
O4 C39 1.351(5) .
O4 C45 1.434(6) .
N1 C5 1.352(4) .
N1 C1 1.354(5) .
N2 C6 1.364(4) .
N2 C9 1.372(4) .
N3 C16 1.360(5) .
N3 C20 1.362(4) .
N4 C23 1.321(5) .
N4 C24 1.335(5) .
N5 C24 1.320(5) .
N5 C22 1.359(4) .
N6 C31 1.352(5) .
N6 C35 1.361(4) .
N7 C39 1.328(5) .
N7 C38 1.329(5) .
N8 C39 1.332(5) .
N8 C37 1.353(5) .
C1 C2 1.367(5) .
C2 C3 1.386(6) .
C3 C4 1.390(6) .
C3 C10 1.53(4) .
C3 C10' 1.54(5) .
C4 C5 1.390(5) .
C5 C6 1.467(5) .
C6 C7 1.392(5) .
C7 C8 1.403(5) .
C7 C14 1.476(5) .
C8 C9 1.366(5) .
C9 C15 1.472(5) .
C10 C11 1.31(4) .
C10 C13 1.60(5) .
C10 C12 1.82(3) .
C10' C13' 1.25(5) .
C10' C12' 1.51(6) .
C10' C11' 1.86(4) .
C14 F3 1.333(5) .
C14 F1 1.345(5) .
C14 F2 1.346(5) .
C15 F5 1.336(5) .
C15 F6 1.336(5) .
C15 F4 1.344(5) .
C16 C17 1.375(5) .
C17 C18 1.400(6) .
C18 C19 1.381(5) .
C18 C25 1.520(6) .
C19 C20 1.383(5) .
C20 C21 1.460(5) .
C21 C22 1.398(5) .
C21 C23 1.404(5) .
C25 C26' 1.42(5) .
C25 C27 1.495(14) .
C25 C28 1.519(7) .
C25 C26 1.63(4) .
C25 C27' 1.630(18) .
C31 C32 1.362(6) .
C32 C33 1.394(6) .
C33 C34 1.383(6) .
C33 C40' 1.53(4) .
C33 C40 1.55(3) .
C34 C35 1.397(5) .
C35 C36 1.455(5) .
C36 C38 1.395(5) .
C36 C37 1.398(5) .
C40 C41 1.48(3) .
C40 C43 1.53(3) .
C40 C42 1.65(3) .
C40' C42' 1.47(4) .
C40' C43' 1.48(3) .
C40' C41' 1.61(4) .
C46 C47 1.504(9) .
C46 C46 1.539(10) 2_665
C47 C48 1.499(9) .
